data_4003728
loop_
_publ_author_name
'Zuluaga, Andr\'es Reyes'
'Brock, Aidan J.'
'Pfrunder, Michael C.'
'Phonsri, Wasinee'
'Murray, Keith S.'
'Harding, Phimphaka'
'Micallef, Aaron S.'
'Mullen, Kathleen M.'
'Clegg, Jack K.'
'Harding, David J.'
'McMurtrie, John C.'

_publ_section_title
;
 Three-Way Switchable Single-Crystal-to-Single-Crystal Solvatomorphic Spin
 Crossover in a Molecular Cocrystal
;
_journal_name_full 'Chemistry of Materials'
_journal_paper_doi 10.1021/acs.chemmater.0c03396
_journal_year 2020
_chemical_formula_moiety 'C34 H26 Fe N4 O4, C N S, C2 H3 N'
_chemical_formula_sum 'C37 H29 Fe N6 O4 S'
_chemical_formula_weight 709.57
_chemical_name_systematic
'bis(4-methoxy-2-(((quinolin-8-yl)imino)methyl)phenolato)-iron(iii) thiocyanate acetonitrile solvate'
_space_group_crystal_system triclinic
_space_group_IT_number 2
_space_group_name_Hall '-P 1'
_space_group_name_H-M_alt 'P -1'
_atom_sites_solution_hydrogens geom
_audit_creation_date 2020-07-24
_audit_creation_method
;
Olex2 1.3
(compiled 2020.07.16 svn.r6f6c53a7 for OlexSys, GUI svn.r6139)
;
_cell_angle_alpha 83.814(5)
_cell_angle_beta 61.692(6)
_cell_angle_gamma 70.031(6)
_cell_formula_units_Z 2
_cell_length_a 12.3091(8)
_cell_length_b 12.3318(7)
_cell_length_c 12.5556(8)
_cell_measurement_reflns_used 14356
_cell_measurement_temperature 150.04(10)
_cell_measurement_theta_max 32.9100
_cell_measurement_theta_min 2.2800
_cell_volume 1573.7(2)
_computing_cell_refinement 'CrysAlisPro 1.171.40.37a (Rigaku OD, 2019)'
_computing_data_collection 'CrysAlisPro 1.171.40.37a (Rigaku OD, 2019)'
_computing_data_reduction 'CrysAlisPro 1.171.40.37a (Rigaku OD, 2019)'
_computing_molecular_graphics 'Olex2 1.3 (Dolomanov et al., 2009)'
_computing_publication_material 'Olex2 1.3 (Dolomanov et al., 2009)'
_computing_structure_refinement 'SHELXL 2018/3 (Sheldrick, 2015)'
_computing_structure_solution 'SHELXT 2014/5 (Sheldrick, 2014)'
_diffrn_ambient_temperature 150.15
_diffrn_detector_area_resol_mean 5.8140
_diffrn_detector_type 'Pilatus 300K'
_diffrn_measured_fraction_theta_full 0.995
_diffrn_measured_fraction_theta_max 0.994
_diffrn_measurement_details
;
List of Runs (angles in degrees, time in seconds):

  # Type    Start    End  Width  t~exp~   \w     \q     \k     \f   Frames
--------------------------------------------------------------------------
  1  \w      4.00  40.00   0.50    2.00    --    9.19-101.00 102.00   72
  2  \w    -26.00  18.00   0.50    2.00    --    9.19 101.00-153.00   88
  3  \w    -50.00  19.00   0.50    2.00    --  -10.75 101.00-153.00  138
  4  \w      4.00  35.00   0.50    2.00    --    9.19 -99.00-180.00   62
  5  \w    -67.00 -14.00   0.50    2.00    --    9.19 -37.00 -90.00  106
  6  \w    -42.00  26.00   0.50    2.00    --    9.19 -77.00 -90.00  136
  7  \w     39.00  65.00   0.50    2.00    --    9.19  57.00 -30.00   52
  8  \w     -4.00  24.00   0.50    2.00    --    9.19 -37.00 -90.00   56
  9  \w    -11.00  83.00   0.50    2.00    --    9.19  57.00  60.00  188
 10  \w      5.00  47.00   0.50    2.00    --    9.19 -99.00  30.00   84
 11  \w     12.00  57.00   0.50    2.00    --  -10.75  77.00 150.00   90
 12  \w    -19.00  64.00   0.50    2.00    --  -10.75  57.00   0.00  166
 13  \w    -38.00   6.00   0.50    2.00    --  -10.75  77.00 150.00   88
 14  \w    -22.00   3.00   0.50    2.00    --  -10.75 -77.00  60.00   50
 15  \w    -78.00 -53.00   0.50    2.00    --  -10.75 -77.00  60.00   50
;
_diffrn_measurement_device 'four-circle diffractometer'
_diffrn_measurement_device_type 'XtaLAB Synergy, Dualflex, Pilatus 300K'
_diffrn_measurement_method '\w scans'
_diffrn_radiation_type MoK\a
_diffrn_radiation_wavelength 0.71073
_diffrn_reflns_av_R_equivalents 0.1501
_diffrn_reflns_av_unetI/netI 0.1050
_diffrn_reflns_Laue_measured_fraction_full 0.995
_diffrn_reflns_Laue_measured_fraction_max 0.994
_diffrn_reflns_limit_h_max 16
_diffrn_reflns_limit_h_min -16
_diffrn_reflns_limit_k_max 16
_diffrn_reflns_limit_k_min -16
_diffrn_reflns_limit_l_max 16
_diffrn_reflns_limit_l_min -16
_diffrn_reflns_number 31422
_diffrn_reflns_point_group_measured_fraction_full 0.995
_diffrn_reflns_point_group_measured_fraction_max 0.994
_diffrn_reflns_theta_full 25.242
_diffrn_reflns_theta_max 28.281
_diffrn_reflns_theta_min 1.846
_exptl_absorpt_coefficient_mu 0.599
_exptl_absorpt_correction_T_max 1.00000
_exptl_absorpt_correction_T_min 0.20461
_exptl_absorpt_correction_type multi-scan
_exptl_absorpt_process_details
;
CrysAlisPro 1.171.40.37a (Rigaku Oxford Diffraction, 2019)
Empirical absorption correction using spherical harmonics,
 implemented in SCALE3 ABSPACK scaling algorithm.
;
_exptl_crystal_colour 'dark brown'
_exptl_crystal_colour_modifier dark
_exptl_crystal_colour_primary brown
_exptl_crystal_density_diffrn 1.497
_exptl_crystal_description needle
_exptl_crystal_F_000 734
_exptl_crystal_preparation 'Combined equal ratios of starting materials'
_exptl_crystal_recrystallization_method 'Slow evaporation of the solvent'
_exptl_crystal_size_max 2
_exptl_crystal_size_mid 1
_exptl_crystal_size_min 1
_refine_diff_density_max 1.407
_refine_diff_density_min -0.828
_refine_diff_density_rms 0.120
_refine_ls_extinction_method none
_refine_ls_goodness_of_fit_ref 1.054
_refine_ls_hydrogen_treatment constr
_refine_ls_matrix_type full
_refine_ls_number_parameters 464
_refine_ls_number_reflns 7771
_refine_ls_number_restraints 3
_refine_ls_restrained_S_all 1.062
_refine_ls_R_factor_all 0.0795
_refine_ls_R_factor_gt 0.0674
_refine_ls_shift/su_max 0.001
_refine_ls_shift/su_mean 0.000
_refine_ls_structure_factor_coef Fsqd
_refine_ls_weighting_details 'w=1/[\s^2^(Fo^2^)+(0.1061P)^2^] where P=(Fo^2^+2Fc^2^)/3'
_refine_ls_weighting_scheme calc
_refine_ls_wR_factor_gt 0.1769
_refine_ls_wR_factor_ref 0.1901
_reflns_Friedel_coverage 0.000
_reflns_number_gt 6208
_reflns_number_total 7771
_reflns_threshold_expression 'I > 2\s(I)'
_cod_data_source_file cm0c03396_si_003.cif
_cod_data_source_block sjcm19ar07_01_150_00
_cod_original_cell_volume 1573.67(19)
_cod_database_code 4003728
_shelx_shelxl_version_number 2018/3
_shelx_space_group_comment
;
The symmetry employed for this shelxl refinement is uniquely defined
by the following loop, which should always be used as a source of
symmetry information in preference to the above space-group names.
They are only intended as comments.
;
_shelx_estimated_absorpt_t_max 0.586
_shelx_estimated_absorpt_t_min 0.380
_olex2_refinement_description
;
1. Fixed Uiso
 At 1.2 times of:
  All C(H) groups
 At 1.5 times of:
  All C(H,H,H) groups
2. Shared sites
{C36, C36A}
3. Restrained distances
 N6-C36A \\sim N6A-C36
 with sigma of 0.02
 C36A-H37B \\sim C36-H37B
 with sigma of 0.04
 C36A-C37 \\sim C36-C37A
 with sigma of 0.02
 C37-H37A \\sim C37A-H37A
 with sigma of 0.02
 C36A-H37A \\sim C36-H37A
 with sigma of 0.04
 C37-H37B \\sim C37A-H37B
 with sigma of 0.02
 C36A-H37C \\sim C36-H37C
 with sigma of 0.04
 C37-H37C \\sim C37A-H37C
 with sigma of 0.02
 N6-C37 \\sim N6A-C37A
 with sigma of 0.04
4. Uiso/Uaniso restraints and constraints
Uanis(C36) = Uanis(C36A)
5. Others
 Fixed Sof: N6(0.75) C36A(0.75) C37(0.75) H37A(0.75) H37B(0.75) H37C(0.75)
 N6A(0.25) C36(0.25) C37A(0.25) H37D(0.25) H37E(0.25) H37F(0.25)
6.a Aromatic/amide H refined with riding coordinates:
 C23(H23), C25(H25), C8(H8), C2(H2), C6(H6), C19(H19), C20(H20), C3(H3),
 C10(H10), C33(H33), C27(H27), C15(H15), C12(H12), C29(H29), C16(H16), C14(H14),
  C32(H32), C28(H28), C31(H31), C11(H11)
6.b Idealised Me refined as rotating group:
 C22(H22A,H22B,H22C), C5(H5A,H5B,H5C), C37(H37A,H37B,H37C), C37A(H37D,H37E,H37F)
;
_olex2_exptl_crystal_mounting_method 'Paratone oil'
_olex2_submission_special_instructions 'No special instructions were received'
_oxdiff_exptl_absorpt_empirical_details
;
Empirical correction (ABSPACK) includes:
- Absorption correction using spherical harmonics
- Frame scaling
;

loop_
_space_group_symop_operation_xyz
'x, y, z'
'-x, -y, -z'

loop_
_atom_site_label
_atom_site_type_symbol
_atom_site_fract_x
_atom_site_fract_y
_atom_site_fract_z
_atom_site_U_iso_or_equiv
_atom_site_adp_type
_atom_site_occupancy
_atom_site_site_symmetry_order
_atom_site_calc_flag
_atom_site_refinement_flags_posn
_atom_site_refinement_flags_adp
_atom_site_refinement_flags_occupancy
_atom_site_disorder_assembly
_atom_site_disorder_group
Fe1 Fe 0.72540(3) 0.62844(3) 0.45511(3) 0.01569(13) Uani 1 1 d . . . . .
S1 S 0.82185(11) 0.92016(7) -0.32583(9) 0.0474(3) Uani 1 1 d . . . . .
O3 O 0.84865(17) 0.48758(14) 0.37092(16) 0.0192(4) Uani 1 1 d . . . . .
O1 O 0.64872(17) 0.55919(14) 0.60053(16) 0.0204(4) Uani 1 1 d . . . . .
O2 O 0.79070(19) 0.43570(16) 0.96444(17) 0.0270(4) Uani 1 1 d . . . . .
O4 O 0.80861(18) 0.15994(15) 0.13700(18) 0.0260(4) Uani 1 1 d . . . . .
N1 N 0.8568(2) 0.64949(16) 0.48679(19) 0.0173(4) Uani 1 1 d . . . . .
N2 N 0.8034(2) 0.70967(16) 0.30803(19) 0.0168(4) Uani 1 1 d . . . . .
N3 N 0.5909(2) 0.61931(16) 0.42068(19) 0.0164(4) Uani 1 1 d . . . . .
N4 N 0.5937(2) 0.77921(16) 0.53678(19) 0.0180(4) Uani 1 1 d . . . . .
C17 C 0.9006(2) 0.74385(19) 0.3036(2) 0.0183(5) Uani 1 1 d . . . . .
C23 C 0.7041(2) 0.3463(2) 0.2499(2) 0.0196(5) Uani 1 1 d . . . . .
H23 H 0.626183 0.358911 0.244863 0.023 Uiso 1 1 calc R U . . .
C25 C 0.5992(2) 0.53159(19) 0.3644(2) 0.0190(5) Uani 1 1 d . . . . .
H25 H 0.524601 0.534751 0.357460 0.023 Uiso 1 1 calc R U . . .
C13 C 0.9654(3) 0.8070(2) 0.2080(2) 0.0212(5) Uani 1 1 d . . . . .
C21 C 0.8075(3) 0.2474(2) 0.1977(2) 0.0209(5) Uani 1 1 d . . . . .
C9 C 0.9309(2) 0.71346(19) 0.4007(2) 0.0186(5) Uani 1 1 d . . . . .
C26 C 0.4760(2) 0.71751(19) 0.4645(2) 0.0187(5) Uani 1 1 d . . . . .
C1 C 0.6916(2) 0.53134(19) 0.6820(2) 0.0183(5) Uani 1 1 d . . . . .
C18 C 0.8300(2) 0.41411(19) 0.3170(2) 0.0176(5) Uani 1 1 d . . . . .
C34 C 0.4802(2) 0.8019(2) 0.5295(2) 0.0189(5) Uani 1 1 d . . . . .
C24 C 0.7125(2) 0.43128(19) 0.3124(2) 0.0184(5) Uani 1 1 d . . . . .
C4 C 0.7656(3) 0.4693(2) 0.8683(2) 0.0220(5) Uani 1 1 d . . . . .
C30 C 0.3720(3) 0.9038(2) 0.5838(2) 0.0221(5) Uani 1 1 d . . . . .
C8 C 0.8774(2) 0.6105(2) 0.5787(2) 0.0196(5) Uani 1 1 d . . . . .
H8 H 0.948737 0.621288 0.581788 0.024 Uiso 1 1 calc R U . . .
C2 C 0.6227(3) 0.4767(2) 0.7840(2) 0.0233(5) Uani 1 1 d . . . . .
H2 H 0.549632 0.460626 0.790660 0.028 Uiso 1 1 calc R U . . .
C6 C 0.8357(2) 0.5211(2) 0.7697(2) 0.0205(5) Uani 1 1 d . . . . .
H6 H 0.908739 0.536002 0.764793 0.025 Uiso 1 1 calc R U . . .
C7 C 0.8014(2) 0.55291(19) 0.6749(2) 0.0183(5) Uani 1 1 d . . . . .
C19 C 0.9342(3) 0.3107(2) 0.2616(2) 0.0216(5) Uani 1 1 d . . . . .
H19 H 1.013815 0.296866 0.263891 0.026 Uiso 1 1 calc R U . . .
C20 C 0.9228(3) 0.2287(2) 0.2040(2) 0.0225(5) Uani 1 1 d . . . . .
H20 H 0.993981 0.159009 0.168486 0.027 Uiso 1 1 calc R U . . .
C3 C 0.6591(3) 0.4459(2) 0.8743(2) 0.0234(5) Uani 1 1 d . . . . .
H3 H 0.611442 0.408303 0.941480 0.028 Uiso 1 1 calc R U . . .
C10 C 1.0247(3) 0.7492(2) 0.4025(2) 0.0242(5) Uani 1 1 d . . . . .
H10 H 1.045722 0.730711 0.467400 0.029 Uiso 1 1 calc R U . . .
C33 C 0.6013(3) 0.8547(2) 0.5989(2) 0.0220(5) Uani 1 1 d . . . . .
H33 H 0.679451 0.838592 0.604768 0.026 Uiso 1 1 calc R U . . .
C27 C 0.3657(3) 0.7380(2) 0.4518(2) 0.0230(5) Uani 1 1 d . . . . .
H27 H 0.361978 0.683220 0.407078 0.028 Uiso 1 1 calc R U . . .
N5 N 0.7492(3) 0.9679(2) -0.0838(3) 0.0439(7) Uani 1 1 d . . . . .
C15 C 0.8343(3) 0.7947(2) 0.1196(2) 0.0253(5) Uani 1 1 d . . . . .
H15 H 0.810640 0.809695 0.056249 0.030 Uiso 1 1 calc R U . . .
C12 C 1.0608(3) 0.8422(2) 0.2132(2) 0.0260(5) Uani 1 1 d . . . . .
H12 H 1.105127 0.885874 0.151142 0.031 Uiso 1 1 calc R U . . .
C29 C 0.2611(3) 0.9211(2) 0.5696(3) 0.0259(6) Uani 1 1 d . . . . .
H29 H 0.187511 0.989167 0.604923 0.031 Uiso 1 1 calc R U . . .
C16 C 0.7730(3) 0.7337(2) 0.2177(2) 0.0209(5) Uani 1 1 d . . . . .
H16 H 0.707113 0.708577 0.219910 0.025 Uiso 1 1 calc R U . . .
C14 C 0.9284(3) 0.8325(2) 0.1152(2) 0.0254(5) Uani 1 1 d . . . . .
H14 H 0.968788 0.875695 0.050013 0.031 Uiso 1 1 calc R U . . .
C32 C 0.4973(3) 0.9577(2) 0.6564(3) 0.0272(6) Uani 1 1 d . . . . .
H32 H 0.505812 1.010006 0.699882 0.033 Uiso 1 1 calc R U . . .
C22 C 0.7033(3) 0.1856(2) 0.1100(3) 0.0268(6) Uani 1 1 d . . . . .
H22A H 0.715175 0.119146 0.064469 0.040 Uiso 1 1 calc R U . . .
H22B H 0.701172 0.253180 0.061298 0.040 Uiso 1 1 calc R U . . .
H22C H 0.620858 0.202176 0.185699 0.040 Uiso 1 1 calc R U . . .
C28 C 0.2585(3) 0.8400(2) 0.5050(3) 0.0265(6) Uani 1 1 d . . . . .
H28 H 0.182744 0.852981 0.496006 0.032 Uiso 1 1 calc R U . . .
C31 C 0.3842(3) 0.9819(2) 0.6492(3) 0.0260(5) Uani 1 1 d . . . . .
H31 H 0.313697 1.051170 0.688054 0.031 Uiso 1 1 calc R U . . .
C5 C 0.8825(3) 0.4769(2) 0.9719(3) 0.0273(6) Uani 1 1 d . . . . .
H5A H 0.968302 0.445840 0.900907 0.041 Uiso 1 1 calc R U . . .
H5B H 0.889524 0.451502 1.045750 0.041 Uiso 1 1 calc R U . . .
H5C H 0.852684 0.561559 0.974070 0.041 Uiso 1 1 calc R U . . .
C11 C 1.0895(3) 0.8133(2) 0.3082(3) 0.0265(6) Uani 1 1 d . . . . .
H11 H 1.154240 0.836879 0.310405 0.032 Uiso 1 1 calc R U . . .
N6 N 0.5688(4) 0.6980(3) 0.1389(4) 0.0386(8) Uani 0.75 1 d D . P A 1
C35 C 0.7787(3) 0.9483(2) -0.1827(3) 0.0374(7) Uani 1 1 d . . . . .
C36A C 0.5604(4) 0.7413(3) 0.0581(4) 0.0501(9) Uani 0.75 1 d D . P A 1
C37 C 0.5512(5) 0.7955(5) -0.0498(5) 0.0429(12) Uani 0.75 1 d D . P A 1
H37A H 0.626894 0.820991 -0.098851 0.064 Uiso 0.75 1 calc R U P A 1
H37B H 0.470678 0.862327 -0.023665 0.064 Uiso 0.75 1 calc R U P A 1
H37C H 0.549837 0.739181 -0.098132 0.064 Uiso 0.75 1 calc R U P A 1
N6A N 0.4853(10) 0.7932(9) 0.1697(8) 0.036(3) Uani 0.25 1 d D . P B 2
C36 C 0.5604(4) 0.7413(3) 0.0581(4) 0.0501(9) Uani 0.25 1 d D . P B 2
C37A C 0.5917(12) 0.7412(10) -0.0743(10) 0.026(3) Uani 0.25 1 d D . P B 2
H37D H 0.685858 0.703341 -0.124890 0.039 Uiso 0.25 1 calc R U P B 2
H37E H 0.566076 0.821096 -0.096647 0.039 Uiso 0.25 1 calc R U P B 2
H37F H 0.543503 0.699288 -0.086747 0.039 Uiso 0.25 1 calc R U P B 2

loop_
_atom_site_aniso_label
_atom_site_aniso_U_11
_atom_site_aniso_U_22
_atom_site_aniso_U_33
_atom_site_aniso_U_23
_atom_site_aniso_U_13
_atom_site_aniso_U_12
Fe1 0.0162(2) 0.0192(2) 0.0157(2) 0.00232(13) -0.00857(16) -0.00908(15)
S1 0.0691(7) 0.0443(4) 0.0529(6) 0.0101(4) -0.0448(6) -0.0244(4)
O3 0.0171(8) 0.0223(8) 0.0236(9) 0.0002(7) -0.0117(8) -0.0092(7)
O1 0.0198(9) 0.0295(8) 0.0220(9) 0.0079(7) -0.0139(8) -0.0155(7)
O2 0.0308(10) 0.0405(10) 0.0229(10) 0.0115(8) -0.0189(9) -0.0203(9)
O4 0.0258(10) 0.0275(9) 0.0271(10) -0.0065(7) -0.0115(9) -0.0104(8)
N1 0.0165(10) 0.0221(9) 0.0159(10) 0.0025(8) -0.0070(9) -0.0107(8)
N2 0.0174(10) 0.0208(9) 0.0152(10) 0.0022(7) -0.0080(9) -0.0095(8)
N3 0.0142(9) 0.0204(9) 0.0158(10) 0.0010(7) -0.0065(8) -0.0077(8)
N4 0.0199(10) 0.0213(9) 0.0166(10) 0.0023(8) -0.0084(9) -0.0116(8)
C17 0.0155(11) 0.0206(10) 0.0161(12) 0.0001(8) -0.0038(10) -0.0081(9)
C23 0.0199(12) 0.0243(11) 0.0188(12) 0.0029(9) -0.0100(10) -0.0114(10)
C25 0.0176(12) 0.0227(11) 0.0221(13) 0.0039(9) -0.0115(11) -0.0101(9)
C13 0.0212(12) 0.0223(11) 0.0160(12) 0.0002(9) -0.0045(10) -0.0086(10)
C21 0.0244(13) 0.0234(11) 0.0185(12) 0.0019(9) -0.0088(11) -0.0139(10)
C9 0.0185(11) 0.0224(11) 0.0166(12) 0.0015(9) -0.0071(10) -0.0103(9)
C26 0.0172(11) 0.0213(11) 0.0176(12) 0.0031(9) -0.0080(10) -0.0071(9)
C1 0.0201(12) 0.0207(10) 0.0186(12) 0.0024(9) -0.0112(10) -0.0089(9)
C18 0.0179(12) 0.0214(10) 0.0170(12) 0.0046(9) -0.0082(10) -0.0115(9)
C34 0.0176(12) 0.0220(11) 0.0157(12) 0.0036(9) -0.0060(10) -0.0085(9)
C24 0.0176(11) 0.0226(11) 0.0174(12) 0.0027(9) -0.0087(10) -0.0092(9)
C4 0.0246(13) 0.0287(12) 0.0181(13) 0.0052(9) -0.0139(11) -0.0102(10)
C30 0.0207(12) 0.0231(11) 0.0189(12) 0.0027(9) -0.0060(10) -0.0083(10)
C8 0.0180(12) 0.0242(11) 0.0210(13) 0.0022(9) -0.0113(11) -0.0091(9)
C2 0.0218(13) 0.0313(12) 0.0228(13) 0.0073(10) -0.0123(11) -0.0144(11)
C6 0.0200(12) 0.0296(12) 0.0181(12) 0.0037(9) -0.0110(11) -0.0128(10)
C7 0.0181(12) 0.0241(11) 0.0179(12) 0.0033(9) -0.0104(10) -0.0104(9)
C19 0.0184(12) 0.0261(11) 0.0228(13) 0.0014(10) -0.0106(11) -0.0088(10)
C20 0.0200(12) 0.0239(11) 0.0225(13) 0.0001(9) -0.0089(11) -0.0070(10)
C3 0.0228(13) 0.0314(12) 0.0212(13) 0.0096(10) -0.0114(11) -0.0157(11)
C10 0.0241(13) 0.0342(13) 0.0219(13) 0.0037(10) -0.0119(11) -0.0173(11)
C33 0.0246(13) 0.0242(11) 0.0202(13) 0.0018(9) -0.0092(11) -0.0136(10)
C27 0.0215(12) 0.0271(12) 0.0205(13) -0.0002(10) -0.0112(11) -0.0055(10)
N5 0.0496(18) 0.0457(15) 0.0406(17) -0.0005(13) -0.0199(15) -0.0214(14)
C15 0.0297(14) 0.0312(13) 0.0174(13) 0.0050(10) -0.0122(12) -0.0121(11)
C12 0.0255(13) 0.0286(12) 0.0212(13) 0.0029(10) -0.0036(11) -0.0172(11)
C29 0.0212(13) 0.0239(12) 0.0241(14) 0.0016(10) -0.0088(11) -0.0004(10)
C16 0.0216(12) 0.0256(11) 0.0170(12) 0.0015(9) -0.0089(11) -0.0100(10)
C14 0.0271(13) 0.0278(12) 0.0187(13) 0.0038(10) -0.0070(11) -0.0122(11)
C32 0.0314(15) 0.0248(12) 0.0244(14) -0.0026(10) -0.0086(12) -0.0137(11)
C22 0.0295(14) 0.0338(13) 0.0237(14) -0.0008(11) -0.0126(12) -0.0170(11)
C28 0.0193(13) 0.0310(13) 0.0283(15) 0.0030(11) -0.0130(12) -0.0049(11)
C31 0.0257(13) 0.0216(11) 0.0249(14) -0.0008(10) -0.0076(12) -0.0067(10)
C5 0.0289(14) 0.0383(14) 0.0230(14) 0.0047(11) -0.0168(12) -0.0143(12)
C11 0.0236(13) 0.0380(14) 0.0249(14) 0.0021(11) -0.0097(12) -0.0205(12)
N6 0.041(2) 0.053(2) 0.040(2) 0.0163(17) -0.0295(19) -0.0247(18)
C35 0.0383(17) 0.0306(14) 0.057(2) 0.0089(14) -0.0310(17) -0.0160(13)
C36A 0.0350(19) 0.052(2) 0.070(3) -0.0048(19) -0.025(2) -0.0206(16)
C37 0.037(3) 0.049(3) 0.062(4) 0.027(3) -0.037(3) -0.023(2)
N6A 0.053(7) 0.070(7) 0.017(5) 0.030(5) -0.024(5) -0.054(6)
C36 0.0350(19) 0.052(2) 0.070(3) -0.0048(19) -0.025(2) -0.0206(16)
C37A 0.018(6) 0.017(5) 0.029(6) -0.008(5) -0.004(5) 0.002(4)

loop_
_atom_type_symbol
_atom_type_description
_atom_type_scat_dispersion_real
_atom_type_scat_dispersion_imag
_atom_type_scat_source
C C 0.0033 0.0016 'International Tables Vol C Tables 4.2.6.8 and 6.1.1.4'
H H 0.0000 0.0000 'International Tables Vol C Tables 4.2.6.8 and 6.1.1.4'
Fe Fe 0.3463 0.8444 'International Tables Vol C Tables 4.2.6.8 and 6.1.1.4'
N N 0.0061 0.0033 'International Tables Vol C Tables 4.2.6.8 and 6.1.1.4'
O O 0.0106 0.0060 'International Tables Vol C Tables 4.2.6.8 and 6.1.1.4'
S S 0.1246 0.1234 'International Tables Vol C Tables 4.2.6.8 and 6.1.1.4'

loop_
_geom_angle_atom_site_label_1
_geom_angle_atom_site_label_2
_geom_angle_atom_site_label_3
_geom_angle
_geom_angle_site_symmetry_1
_geom_angle_site_symmetry_3
_geom_angle_publ_flag
O3 Fe1 O1 93.56(8) . . ?
O3 Fe1 N1 87.97(8) . . ?
O3 Fe1 N2 89.39(8) . . ?
O3 Fe1 N3 95.10(7) . . ?
O3 Fe1 N4 177.10(7) . . ?
O1 Fe1 N1 95.36(8) . . ?
O1 Fe1 N2 176.53(7) . . ?
O1 Fe1 N3 87.38(8) . . ?
O1 Fe1 N4 88.50(8) . . ?
N1 Fe1 N2 82.91(8) . . ?
N1 Fe1 N4 93.87(8) . . ?
N3 Fe1 N1 175.76(8) . . ?
N3 Fe1 N2 94.18(8) . . ?
N3 Fe1 N4 82.95(8) . . ?
N4 Fe1 N2 88.61(8) . . ?
C18 O3 Fe1 126.21(15) . . ?
C1 O1 Fe1 125.83(15) . . ?
C4 O2 C5 116.2(2) . . ?
C21 O4 C22 116.04(19) . . ?
C9 N1 Fe1 113.97(15) . . ?
C8 N1 Fe1 124.88(17) . . ?
C8 N1 C9 121.1(2) . . ?
C17 N2 Fe1 112.93(15) . . ?
C16 N2 Fe1 128.28(17) . . ?
C16 N2 C17 118.8(2) . . ?
C25 N3 Fe1 125.23(17) . . ?
C25 N3 C26 120.4(2) . . ?
C26 N3 Fe1 114.32(15) . . ?
C34 N4 Fe1 112.80(15) . . ?
C33 N4 Fe1 128.21(17) . . ?
C33 N4 C34 118.9(2) . . ?
N2 C17 C13 121.7(2) . . ?
N2 C17 C9 116.2(2) . . ?
C13 C17 C9 122.0(2) . . ?
C21 C23 H23 119.8 . . ?
C21 C23 C24 120.3(2) . . ?
C24 C23 H23 119.8 . . ?
N3 C25 H25 117.7 . . ?
N3 C25 C24 124.6(2) . . ?
C24 C25 H25 117.7 . . ?
C12 C13 C17 117.8(2) . . ?
C14 C13 C17 117.6(2) . . ?
C14 C13 C12 124.6(2) . . ?
O4 C21 C20 115.1(2) . . ?
C23 C21 O4 124.7(2) . . ?
C23 C21 C20 120.1(2) . . ?
N1 C9 C17 113.8(2) . . ?
C10 C9 N1 127.7(2) . . ?
C10 C9 C17 118.5(2) . . ?
N3 C26 C34 113.2(2) . . ?
C27 C26 N3 128.0(2) . . ?
C27 C26 C34 118.7(2) . . ?
O1 C1 C2 117.4(2) . . ?
O1 C1 C7 125.1(2) . . ?
C2 C1 C7 117.5(2) . . ?
O3 C18 C24 124.8(2) . . ?
O3 C18 C19 117.5(2) . . ?
C19 C18 C24 117.7(2) . . ?
N4 C34 C26 116.7(2) . . ?
N4 C34 C30 122.3(2) . . ?
C30 C34 C26 121.1(2) . . ?
C25 C24 C23 116.2(2) . . ?
C18 C24 C23 119.9(2) . . ?
C18 C24 C25 123.9(2) . . ?
O2 C4 C3 115.2(2) . . ?
C6 C4 O2 125.7(2) . . ?
C6 C4 C3 119.1(2) . . ?
C34 C30 C31 116.9(2) . . ?
C29 C30 C34 118.4(2) . . ?
C29 C30 C31 124.6(2) . . ?
N1 C8 H8 117.4 . . ?
N1 C8 C7 125.2(2) . . ?
C7 C8 H8 117.4 . . ?
C1 C2 H2 119.2 . . ?
C3 C2 C1 121.5(2) . . ?
C3 C2 H2 119.2 . . ?
C4 C6 H6 119.3 . . ?
C4 C6 C7 121.3(2) . . ?
C7 C6 H6 119.3 . . ?
C1 C7 C8 123.4(2) . . ?
C6 C7 C1 119.6(2) . . ?
C6 C7 C8 116.9(2) . . ?
C18 C19 H19 119.3 . . ?
C20 C19 C18 121.3(2) . . ?
C20 C19 H19 119.3 . . ?
C21 C20 H20 119.7 . . ?
C19 C20 C21 120.6(2) . . ?
C19 C20 H20 119.7 . . ?
C4 C3 H3 119.6 . . ?
C2 C3 C4 120.9(2) . . ?
C2 C3 H3 119.6 . . ?
C9 C10 H10 119.9 . . ?
C9 C10 C11 120.2(2) . . ?
C11 C10 H10 119.9 . . ?
N4 C33 H33 119.0 . . ?
N4 C33 C32 122.1(2) . . ?
C32 C33 H33 119.0 . . ?
C26 C27 H27 119.9 . . ?
C26 C27 C28 120.1(2) . . ?
C28 C27 H27 119.9 . . ?
C16 C15 H15 120.2 . . ?
C14 C15 H15 120.2 . . ?
C14 C15 C16 119.7(2) . . ?
C13 C12 H12 120.0 . . ?
C11 C12 C13 120.1(2) . . ?
C11 C12 H12 120.0 . . ?
C30 C29 H29 119.9 . . ?
C28 C29 C30 120.3(2) . . ?
C28 C29 H29 119.9 . . ?
N2 C16 C15 122.4(2) . . ?
N2 C16 H16 118.8 . . ?
C15 C16 H16 118.8 . . ?
C13 C14 H14 120.1 . . ?
C15 C14 C13 119.7(2) . . ?
C15 C14 H14 120.1 . . ?
C33 C32 H32 120.1 . . ?
C31 C32 C33 119.7(2) . . ?
C31 C32 H32 120.1 . . ?
O4 C22 H22A 109.5 . . ?
O4 C22 H22B 109.5 . . ?
O4 C22 H22C 109.5 . . ?
H22A C22 H22B 109.5 . . ?
H22A C22 H22C 109.5 . . ?
H22B C22 H22C 109.5 . . ?
C27 C28 H28 119.3 . . ?
C29 C28 C27 121.3(2) . . ?
C29 C28 H28 119.3 . . ?
C30 C31 H31 120.0 . . ?
C32 C31 C30 120.0(2) . . ?
C32 C31 H31 120.0 . . ?
O2 C5 H5A 109.5 . . ?
O2 C5 H5B 109.5 . . ?
O2 C5 H5C 109.5 . . ?
H5A C5 H5B 109.5 . . ?
H5A C5 H5C 109.5 . . ?
H5B C5 H5C 109.5 . . ?
C10 C11 H11 119.3 . . ?
C12 C11 C10 121.4(2) . . ?
C12 C11 H11 119.3 . . ?
N5 C35 S1 179.8(3) . . ?
N6 C36A C37 178.7(5) . . ?
C36A C37 H37A 109.5 . . ?
C36A C37 H37B 109.5 . . ?
C36A C37 H37C 109.5 . . ?
H37A C37 H37B 109.5 . . ?
H37A C37 H37C 109.5 . . ?
H37B C37 H37C 109.5 . . ?
N6A C36 C37A 148.5(7) . . ?
C36 C37A H37D 109.5 . . ?
C36 C37A H37E 109.5 . . ?
C36 C37A H37F 109.5 . . ?
H37D C37A H37E 109.5 . . ?
H37D C37A H37F 109.5 . . ?
H37E C37A H37F 109.5 . . ?

loop_
_geom_bond_atom_site_label_1
_geom_bond_atom_site_label_2
_geom_bond_distance
_geom_bond_site_symmetry_2
_geom_bond_publ_flag
Fe1 O3 1.8738(17) . ?
Fe1 O1 1.8798(18) . ?
Fe1 N1 1.9391(19) . ?
Fe1 N2 1.978(2) . ?
Fe1 N3 1.9389(19) . ?
Fe1 N4 1.978(2) . ?
S1 C35 1.653(4) . ?
O3 C18 1.325(3) . ?
O1 C1 1.325(3) . ?
O2 C4 1.371(3) . ?
O2 C5 1.431(3) . ?
O4 C21 1.379(3) . ?
O4 C22 1.417(3) . ?
N1 C9 1.413(3) . ?
N1 C8 1.305(3) . ?
N2 C17 1.374(3) . ?
N2 C16 1.330(3) . ?
N3 C25 1.304(3) . ?
N3 C26 1.416(3) . ?
N4 C34 1.374(3) . ?
N4 C33 1.330(3) . ?
C17 C13 1.414(3) . ?
C17 C9 1.415(3) . ?
C23 H23 0.9500 . ?
C23 C21 1.363(3) . ?
C23 C24 1.433(3) . ?
C25 H25 0.9500 . ?
C25 C24 1.426(3) . ?
C13 C12 1.413(4) . ?
C13 C14 1.410(3) . ?
C21 C20 1.397(3) . ?
C9 C10 1.379(3) . ?
C26 C34 1.418(3) . ?
C26 C27 1.376(3) . ?
C1 C2 1.409(4) . ?
C1 C7 1.426(3) . ?
C18 C24 1.417(3) . ?
C18 C19 1.408(3) . ?
C34 C30 1.414(3) . ?
C4 C6 1.370(4) . ?
C4 C3 1.403(4) . ?
C30 C29 1.401(4) . ?
C30 C31 1.418(3) . ?
C8 H8 0.9500 . ?
C8 C7 1.427(3) . ?
C2 H2 0.9500 . ?
C2 C3 1.380(3) . ?
C6 H6 0.9500 . ?
C6 C7 1.419(3) . ?
C19 H19 0.9500 . ?
C19 C20 1.384(3) . ?
C20 H20 0.9500 . ?
C3 H3 0.9500 . ?
C10 H10 0.9500 . ?
C10 C11 1.412(4) . ?
C33 H33 0.9500 . ?
C33 C32 1.408(4) . ?
C27 H27 0.9500 . ?
C27 C28 1.408(3) . ?
N5 C35 1.144(4) . ?
C15 H15 0.9500 . ?
C15 C16 1.400(4) . ?
C15 C14 1.366(4) . ?
C12 H12 0.9500 . ?
C12 C11 1.377(4) . ?
C29 H29 0.9500 . ?
C29 C28 1.371(4) . ?
C16 H16 0.9500 . ?
C14 H14 0.9500 . ?
C32 H32 0.9500 . ?
C32 C31 1.365(4) . ?
C22 H22A 0.9800 . ?
C22 H22B 0.9800 . ?
C22 H22C 0.9800 . ?
C28 H28 0.9500 . ?
C31 H31 0.9500 . ?
C5 H5A 0.9800 . ?
C5 H5B 0.9800 . ?
C5 H5C 0.9800 . ?
C11 H11 0.9500 . ?
N6 C36A 1.127(5) . ?
C36A C37 1.481(6) . ?
C37 H37A 0.9800 . ?
C37 H37B 0.9800 . ?
C37 H37C 0.9800 . ?
N6A C36 1.337(10) . ?
C36 C37A 1.518(11) . ?
C37A H37D 0.9800 . ?
C37A H37E 0.9800 . ?
C37A H37F 0.9800 . ?

loop_
_geom_torsion_atom_site_label_1
_geom_torsion_atom_site_label_2
_geom_torsion_atom_site_label_3
_geom_torsion_atom_site_label_4
_geom_torsion
_geom_torsion_site_symmetry_1
_geom_torsion_site_symmetry_2
_geom_torsion_site_symmetry_3
_geom_torsion_site_symmetry_4
_geom_torsion_publ_flag
Fe1 O3 C18 C24 1.1(3) . . . . ?
Fe1 O3 C18 C19 -177.96(17) . . . . ?
Fe1 O1 C1 C2 -178.12(17) . . . . ?
Fe1 O1 C1 C7 2.2(3) . . . . ?
Fe1 N1 C9 C17 -3.7(3) . . . . ?
Fe1 N1 C9 C10 175.3(2) . . . . ?
Fe1 N1 C8 C7 -4.4(3) . . . . ?
Fe1 N2 C17 C13 -177.65(18) . . . . ?
Fe1 N2 C17 C9 1.6(3) . . . . ?
Fe1 N2 C16 C15 178.43(19) . . . . ?
Fe1 N3 C25 C24 -4.2(4) . . . . ?
Fe1 N3 C26 C34 -2.3(3) . . . . ?
Fe1 N3 C26 C27 178.2(2) . . . . ?
Fe1 N4 C34 C26 -1.1(3) . . . . ?
Fe1 N4 C34 C30 178.65(19) . . . . ?
Fe1 N4 C33 C32 -177.68(19) . . . . ?
O3 Fe1 O1 C1 83.32(18) . . . . ?
O3 C18 C24 C23 179.2(2) . . . . ?
O3 C18 C24 C25 1.0(4) . . . . ?
O3 C18 C19 C20 179.5(2) . . . . ?
O1 Fe1 O3 C18 84.50(19) . . . . ?
O1 C1 C2 C3 -179.1(2) . . . . ?
O1 C1 C7 C8 1.5(4) . . . . ?
O1 C1 C7 C6 178.6(2) . . . . ?
O2 C4 C6 C7 -179.8(2) . . . . ?
O2 C4 C3 C2 179.2(2) . . . . ?
O4 C21 C20 C19 179.4(2) . . . . ?
N1 Fe1 O3 C18 179.7(2) . . . . ?
N1 Fe1 O1 C1 -4.98(19) . . . . ?
N1 C9 C10 C11 -179.9(2) . . . . ?
N1 C8 C7 C1 -0.3(4) . . . . ?
N1 C8 C7 C6 -177.4(2) . . . . ?
N2 Fe1 O3 C18 -97.3(2) . . . . ?
N2 C17 C13 C12 177.7(2) . . . . ?
N2 C17 C13 C14 -1.0(3) . . . . ?
N2 C17 C9 N1 1.3(3) . . . . ?
N2 C17 C9 C10 -177.8(2) . . . . ?
N3 Fe1 O3 C18 -3.2(2) . . . . ?
N3 Fe1 O1 C1 178.27(19) . . . . ?
N3 C25 C24 C23 -177.5(2) . . . . ?
N3 C25 C24 C18 0.7(4) . . . . ?
N3 C26 C34 N4 2.2(3) . . . . ?
N3 C26 C34 C30 -177.6(2) . . . . ?
N3 C26 C27 C28 178.1(2) . . . . ?
N4 Fe1 O1 C1 -98.72(19) . . . . ?
N4 C34 C30 C29 178.7(2) . . . . ?
N4 C34 C30 C31 -1.2(4) . . . . ?
N4 C33 C32 C31 0.2(4) . . . . ?
C17 N2 C16 C15 -1.4(4) . . . . ?
C17 C13 C12 C11 1.0(4) . . . . ?
C17 C13 C14 C15 -0.9(4) . . . . ?
C17 C9 C10 C11 -0.9(4) . . . . ?
C23 C21 C20 C19 -1.0(4) . . . . ?
C25 N3 C26 C34 176.6(2) . . . . ?
C25 N3 C26 C27 -3.0(4) . . . . ?
C13 C17 C9 N1 -179.4(2) . . . . ?
C13 C17 C9 C10 1.5(4) . . . . ?
C13 C12 C11 C10 -0.5(4) . . . . ?
C21 C23 C24 C25 -179.8(2) . . . . ?
C21 C23 C24 C18 1.9(4) . . . . ?
C9 N1 C8 C7 175.0(2) . . . . ?
C9 C17 C13 C12 -1.5(4) . . . . ?
C9 C17 C13 C14 179.7(2) . . . . ?
C9 C10 C11 C12 0.4(4) . . . . ?
C26 N3 C25 C24 177.1(2) . . . . ?
C26 C34 C30 C29 -1.5(4) . . . . ?
C26 C34 C30 C31 178.6(2) . . . . ?
C26 C27 C28 C29 0.3(4) . . . . ?
C1 C2 C3 C4 0.7(4) . . . . ?
C18 C19 C20 C21 1.0(4) . . . . ?
C34 N4 C33 C32 -0.7(4) . . . . ?
C34 C26 C27 C28 -1.4(4) . . . . ?
C34 C30 C29 C28 0.4(4) . . . . ?
C34 C30 C31 C32 0.7(4) . . . . ?
C24 C23 C21 O4 179.1(2) . . . . ?
C24 C23 C21 C20 -0.5(4) . . . . ?
C24 C18 C19 C20 0.4(4) . . . . ?
C4 C6 C7 C1 0.3(4) . . . . ?
C4 C6 C7 C8 177.6(2) . . . . ?
C30 C29 C28 C27 0.2(4) . . . . ?
C8 N1 C9 C17 176.8(2) . . . . ?
C8 N1 C9 C10 -4.1(4) . . . . ?
C2 C1 C7 C8 -178.1(2) . . . . ?
C2 C1 C7 C6 -1.1(3) . . . . ?
C6 C4 C3 C2 -1.5(4) . . . . ?
C7 C1 C2 C3 0.6(4) . . . . ?
C19 C18 C24 C23 -1.8(4) . . . . ?
C19 C18 C24 C25 -180.0(2) . . . . ?
C3 C4 C6 C7 1.0(4) . . . . ?
C33 N4 C34 C26 -178.6(2) . . . . ?
C33 N4 C34 C30 1.2(4) . . . . ?
C33 C32 C31 C30 -0.2(4) . . . . ?
C27 C26 C34 N4 -178.2(2) . . . . ?
C27 C26 C34 C30 2.0(4) . . . . ?
C12 C13 C14 C15 -179.6(2) . . . . ?
C29 C30 C31 C32 -179.2(3) . . . . ?
C16 N2 C17 C13 2.2(3) . . . . ?
C16 N2 C17 C9 -178.5(2) . . . . ?
C16 C15 C14 C13 1.7(4) . . . . ?
C14 C13 C12 C11 179.7(2) . . . . ?
C14 C15 C16 N2 -0.6(4) . . . . ?
C22 O4 C21 C23 11.5(4) . . . . ?
C22 O4 C21 C20 -168.9(2) . . . . ?
C31 C30 C29 C28 -179.7(3) . . . . ?
C5 O2 C4 C6 11.8(4) . . . . ?
C5 O2 C4 C3 -169.0(2) . . . . ?
